data_4031527
loop_
_publ_author_name
'Kakde, Badrinath N.'
'Kumari, Pooja'
'Bisai, Alakesh'

_publ_section_title
;
 Total Synthesis of (+-)-Taiwaniaquinol F and Related Taiwaniaquinoids.
;
_journal_issue 20
_journal_name_full 'The Journal of organic chemistry'
_journal_page_first 9889
_journal_page_last 9899
_journal_paper_doi 10.1021/acs.joc.5b01345
_journal_volume 80
_journal_year 2015
_chemical_formula_sum 'C23 H34 O4'
_chemical_formula_weight 374.50
_space_group_crystal_system orthorhombic
_space_group_IT_number 61
_space_group_name_Hall '-P 2ac 2ab'
_space_group_name_H-M_alt 'P b c a'
_symmetry_space_group_name_Hall '-P 2ac 2ab'
_symmetry_space_group_name_H-M 'P b c a'
_atom_sites_solution_hydrogens geom
_audit_creation_method SHELXL-2014/6
_cell_angle_alpha 90
_cell_angle_beta 90
_cell_angle_gamma 90
_cell_formula_units_Z 8
_cell_length_a 7.7272(3)
_cell_length_b 21.2361(9)
_cell_length_c 25.0930(10)
_cell_measurement_reflns_used 6262
_cell_measurement_temperature 296(2)
_cell_measurement_theta_max 25.68
_cell_measurement_theta_min 2.51
_cell_volume 4117.7(3)
_computing_structure_refinement 'SHELXL-2014/6 (Sheldrick, 2014)'
_diffrn_ambient_temperature 296(2)
_diffrn_measured_fraction_theta_full 1.000
_diffrn_measured_fraction_theta_max 0.997
_diffrn_measurement_device_type 'Bruker APEX-II CCD'
_diffrn_measurement_method '\f and \w scans'
_diffrn_radiation_type MoK\a
_diffrn_radiation_wavelength 0.71073
_diffrn_reflns_av_R_equivalents 0.0367
_diffrn_reflns_av_unetI/netI 0.0234
_diffrn_reflns_laue_measured_fraction_full 1.000
_diffrn_reflns_laue_measured_fraction_max 0.997
_diffrn_reflns_limit_h_max 9
_diffrn_reflns_limit_h_min -9
_diffrn_reflns_limit_k_max 24
_diffrn_reflns_limit_k_min -26
_diffrn_reflns_limit_l_max 31
_diffrn_reflns_limit_l_min -23
_diffrn_reflns_number 26047
_diffrn_reflns_point_group_measured_fraction_full 1.000
_diffrn_reflns_point_group_measured_fraction_max 0.997
_diffrn_reflns_theta_full 25.242
_diffrn_reflns_theta_max 26.422
_diffrn_reflns_theta_min 1.623
_exptl_absorpt_coefficient_mu 0.081
_exptl_absorpt_correction_T_max 0.977
_exptl_absorpt_correction_T_min 0.974
_exptl_absorpt_correction_type multi-scan
_exptl_crystal_colour WHITE
_exptl_crystal_density_diffrn 1.208
_exptl_crystal_description BLOCK
_exptl_crystal_F_000 1632
_exptl_crystal_size_max 0.32
_exptl_crystal_size_mid 0.30
_exptl_crystal_size_min 0.29
_refine_diff_density_max 0.244
_refine_diff_density_min -0.164
_refine_diff_density_rms 0.038
_refine_ls_extinction_method none
_refine_ls_goodness_of_fit_ref 1.033
_refine_ls_hydrogen_treatment constr
_refine_ls_matrix_type full
_refine_ls_number_parameters 252
_refine_ls_number_reflns 4225
_refine_ls_number_restraints 0
_refine_ls_restrained_S_all 1.033
_refine_ls_R_factor_all 0.0517
_refine_ls_R_factor_gt 0.0396
_refine_ls_shift/su_max 0.001
_refine_ls_shift/su_mean 0.000
_refine_ls_structure_factor_coef Fsqd
_refine_ls_weighting_details 'w=1/[\s^2^(Fo^2^)+(0.0566P)^2^+1.1965P] where P=(Fo^2^+2Fc^2^)/3'
_refine_ls_weighting_scheme calc
_refine_ls_wR_factor_gt 0.1033
_refine_ls_wR_factor_ref 0.1122
_reflns_Friedel_coverage 0.000
_reflns_number_gt 3378
_reflns_number_total 4225
_reflns_threshold_expression 'I > 2\s(I)'
_cod_data_source_file jo5b01345_si_004.cif
_cod_data_source_block TRYA3
_cod_depositor_comments 'Adding full bibliography for 4031527--4031529.cif.'
_cod_database_code 4031527
_shelx_space_group_comment
;
The symmetry employed for this shelxl refinement is uniquely defined
by the following loop, which should always be used as a source of
symmetry information in preference to the above space-group names.
They are only intended as comments.
;
_shelxl_version_number 2014/6

loop_
_space_group_symop_operation_xyz
'x, y, z'
'x+1/2, -y+1/2, -z'
'-x, y+1/2, -z+1/2'
'-x+1/2, -y, z+1/2'
'-x, -y, -z'
'-x-1/2, y-1/2, z'
'x, -y-1/2, z-1/2'
'x-1/2, y, -z-1/2'

loop_
_atom_site_label
_atom_site_type_symbol
_atom_site_fract_x
_atom_site_fract_y
_atom_site_fract_z
_atom_site_U_iso_or_equiv
_atom_site_adp_type
_atom_site_occupancy
_atom_site_site_symmetry_order
_atom_site_calc_flag
_atom_site_refinement_flags_posn
_atom_site_refinement_flags_adp
O1 O 0.27317(12) -0.09401(4) 0.58950(4) 0.0293(2) Uani 1 1 d . .
O2 O 0.17794(12) 0.00946(4) 0.52547(4) 0.0278(2) Uani 1 1 d . .
O3 O 0.49329(14) 0.24095(4) 0.55800(4) 0.0365(3) Uani 1 1 d . .
O4 O 0.63995(13) 0.04165(4) 0.69290(4) 0.0283(2) Uani 1 1 d . .
C1 C 0.12299(19) 0.17285(7) 0.62716(6) 0.0330(3) Uani 1 1 d . .
H1 H 0.1346 0.1318 0.6437 0.040 Uiso 1 1 calc R U
H11 H 0.0055 0.1872 0.6332 0.040 Uiso 1 1 calc R U
C2 C 0.15227(19) 0.16609(7) 0.56742(6) 0.0307(3) Uani 1 1 d . .
H18 H 0.1415 0.2075 0.5514 0.037 Uiso 1 1 calc R U
H17 H 0.0601 0.1401 0.5530 0.037 Uiso 1 1 calc R U
C3 C 0.32689(18) 0.13752(6) 0.54967(5) 0.0257(3) Uani 1 1 d . .
C4 C 0.35801(17) 0.07574(6) 0.57874(5) 0.0225(3) Uani 1 1 d . .
C5 C 0.29245(17) 0.01649(6) 0.56734(5) 0.0231(3) Uani 1 1 d . .
C6 C 0.33693(17) -0.03432(6) 0.60025(6) 0.0238(3) Uani 1 1 d . .
C7 C 0.45342(17) -0.02753(6) 0.64242(5) 0.0233(3) Uani 1 1 d . .
C8 C 0.4983(2) -0.08164(6) 0.67971(6) 0.0294(3) Uani 1 1 d . .
H32 H 0.5798 -0.0647 0.7060 0.035 Uiso 1 1 calc R U
C9 C 0.5901(2) -0.13683(7) 0.65249(6) 0.0380(4) Uani 1 1 d . .
H31 H 0.5132 -0.1560 0.6272 0.057 Uiso 1 1 calc R U
H2 H 0.6231 -0.1674 0.6788 0.057 Uiso 1 1 calc R U
H30 H 0.6914 -0.1217 0.6344 0.057 Uiso 1 1 calc R U
C10 C 0.0885(2) -0.10051(8) 0.59230(8) 0.0461(4) Uani 1 1 d . .
H33 H 0.0501 -0.0912 0.6278 0.069 Uiso 1 1 calc R U
H34 H 0.0567 -0.1429 0.5832 0.069 Uiso 1 1 calc R U
H3 H 0.0353 -0.0718 0.5677 0.069 Uiso 1 1 calc R U
C11 C 0.2409(2) -0.02751(7) 0.48177(6) 0.0357(4) Uani 1 1 d . .
H4 H 0.3412 -0.0076 0.4667 0.053 Uiso 1 1 calc R U
H6 H 0.1525 -0.0309 0.4551 0.053 Uiso 1 1 calc R U
H5 H 0.2713 -0.0688 0.4942 0.053 Uiso 1 1 calc R U
C12 C 0.46774(16) 0.08450(6) 0.62213(5) 0.0218(3) Uani 1 1 d . .
C13 C 0.52003(17) 0.15319(6) 0.62818(5) 0.0243(3) Uani 1 1 d . .
H7 H 0.6451 0.1554 0.6344 0.029 Uiso 1 1 calc R U
C14 C 0.42535(19) 0.19230(6) 0.67222(6) 0.0294(3) Uani 1 1 d . .
C15 C 0.5397(2) 0.24917(7) 0.68561(7) 0.0412(4) Uani 1 1 d . .
H9 H 0.4803 0.2760 0.7104 0.062 Uiso 1 1 calc R U
H8 H 0.5643 0.2723 0.6536 0.062 Uiso 1 1 calc R U
H10 H 0.6461 0.2349 0.7012 0.062 Uiso 1 1 calc R U
C16 C 0.2479(2) 0.21849(7) 0.65430(6) 0.0329(3) Uani 1 1 d . .
H20 H 0.1903 0.2357 0.6854 0.039 Uiso 1 1 calc R U
H19 H 0.2688 0.2532 0.6300 0.039 Uiso 1 1 calc R U
C17 C 0.48183(18) 0.17523(6) 0.57127(6) 0.0265(3) Uani 1 1 d . .
C18 C 0.6229(2) 0.19824(7) 0.53715(7) 0.0374(4) Uani 1 1 d . .
H12 H 0.7383 0.2002 0.5523 0.045 Uiso 1 1 calc R U
H13 H 0.6186 0.1880 0.4995 0.045 Uiso 1 1 calc R U
C19 C 0.3277(2) 0.13322(7) 0.48893(6) 0.0357(4) Uani 1 1 d . .
H14 H 0.4282 0.1104 0.4774 0.054 Uiso 1 1 calc R U
H15 H 0.3300 0.1749 0.4740 0.054 Uiso 1 1 calc R U
H16 H 0.2254 0.1117 0.4771 0.054 Uiso 1 1 calc R U
C20 C 0.4029(2) 0.15292(7) 0.72269(6) 0.0367(4) Uani 1 1 d . .
H22 H 0.5122 0.1350 0.7327 0.055 Uiso 1 1 calc R U
H21 H 0.3212 0.1198 0.7161 0.055 Uiso 1 1 calc R U
H23 H 0.3611 0.1792 0.7510 0.055 Uiso 1 1 calc R U
C21 C 0.52091(17) 0.03279(6) 0.65200(5) 0.0228(3) Uani 1 1 d . .
C22 C 0.81424(19) 0.03041(8) 0.67649(7) 0.0385(4) Uani 1 1 d . .
H26 H 0.8243 -0.0118 0.6631 0.058 Uiso 1 1 calc R U
H24 H 0.8904 0.0357 0.7064 0.058 Uiso 1 1 calc R U
H25 H 0.8452 0.0598 0.6490 0.058 Uiso 1 1 calc R U
C23 C 0.3407(2) -0.10421(8) 0.71089(7) 0.0455(4) Uani 1 1 d . .
H27 H 0.2793 -0.0685 0.7248 0.068 Uiso 1 1 calc R U
H28 H 0.3776 -0.1306 0.7398 0.068 Uiso 1 1 calc R U
H29 H 0.2659 -0.1277 0.6877 0.068 Uiso 1 1 calc R U

loop_
_atom_site_aniso_label
_atom_site_aniso_U_11
_atom_site_aniso_U_22
_atom_site_aniso_U_33
_atom_site_aniso_U_23
_atom_site_aniso_U_13
_atom_site_aniso_U_12
O1 0.0279(5) 0.0173(4) 0.0426(6) -0.0027(4) -0.0042(4) -0.0019(4)
O2 0.0252(5) 0.0274(5) 0.0308(5) -0.0060(4) -0.0079(4) 0.0037(4)
O3 0.0453(6) 0.0189(5) 0.0453(6) 0.0092(4) 0.0019(5) 0.0002(4)
O4 0.0311(5) 0.0273(5) 0.0263(5) -0.0016(4) -0.0083(4) 0.0032(4)
C1 0.0264(7) 0.0308(8) 0.0418(9) 0.0010(6) 0.0012(6) 0.0057(6)
C2 0.0291(7) 0.0250(7) 0.0380(8) 0.0028(6) -0.0060(6) 0.0033(6)
C3 0.0297(7) 0.0209(6) 0.0265(7) 0.0042(5) -0.0022(6) 0.0033(5)
C4 0.0235(6) 0.0208(6) 0.0234(7) 0.0017(5) 0.0003(5) 0.0021(5)
C5 0.0212(6) 0.0234(6) 0.0249(7) -0.0020(5) -0.0028(5) 0.0025(5)
C6 0.0234(6) 0.0177(6) 0.0302(7) -0.0019(5) 0.0016(5) -0.0004(5)
C7 0.0246(7) 0.0200(6) 0.0253(7) 0.0027(5) 0.0019(5) 0.0018(5)
C8 0.0396(8) 0.0209(7) 0.0277(7) 0.0042(5) -0.0027(6) 0.0013(6)
C9 0.0443(9) 0.0294(8) 0.0404(9) 0.0072(7) 0.0004(7) 0.0113(7)
C10 0.0298(8) 0.0285(8) 0.0799(13) 0.0034(8) -0.0062(8) -0.0070(7)
C11 0.0364(8) 0.0373(8) 0.0333(8) -0.0116(6) -0.0057(7) 0.0064(7)
C12 0.0224(6) 0.0180(6) 0.0249(7) 0.0010(5) 0.0012(5) -0.0006(5)
C13 0.0251(7) 0.0182(6) 0.0297(7) 0.0017(5) -0.0013(6) -0.0011(5)
C14 0.0351(8) 0.0208(6) 0.0322(8) -0.0033(6) -0.0028(6) 0.0021(6)
C15 0.0506(10) 0.0231(7) 0.0499(10) -0.0074(7) -0.0146(8) 0.0010(7)
C16 0.0365(8) 0.0258(7) 0.0364(8) -0.0032(6) 0.0002(7) 0.0062(6)
C17 0.0303(7) 0.0170(6) 0.0321(8) 0.0047(5) 0.0007(6) 0.0014(5)
C18 0.0403(9) 0.0289(7) 0.0432(9) 0.0105(7) 0.0063(7) -0.0013(7)
C19 0.0459(9) 0.0317(8) 0.0295(8) 0.0057(6) -0.0052(7) 0.0062(7)
C20 0.0465(9) 0.0338(8) 0.0298(8) -0.0036(6) 0.0015(7) 0.0072(7)
C21 0.0255(7) 0.0219(6) 0.0208(6) 0.0008(5) -0.0015(5) 0.0015(5)
C22 0.0305(8) 0.0431(9) 0.0419(9) -0.0048(7) -0.0094(7) 0.0027(7)
C23 0.0631(12) 0.0346(8) 0.0387(9) 0.0110(7) 0.0145(8) 0.0035(8)

loop_
_atom_type_symbol
_atom_type_description
_atom_type_scat_dispersion_real
_atom_type_scat_dispersion_imag
_atom_type_scat_source
C C 0.0033 0.0016 'International Tables Vol C Tables 4.2.6.8 and 6.1.1.4'
H H 0.0000 0.0000 'International Tables Vol C Tables 4.2.6.8 and 6.1.1.4'
O O 0.0106 0.0060 'International Tables Vol C Tables 4.2.6.8 and 6.1.1.4'

loop_
_geom_angle_atom_site_label_1
_geom_angle_atom_site_label_2
_geom_angle_atom_site_label_3
_geom_angle
C6 O1 C10 115.58(11)
C5 O2 C11 115.05(11)
C17 O3 C18 61.22(9)
C21 O4 C22 112.85(11)
C2 C1 C16 113.88(13)
C2 C1 H1 108.8
C16 C1 H1 108.8
C2 C1 H11 108.8
C16 C1 H11 108.8
H1 C1 H11 107.7
C1 C2 C3 116.77(12)
C1 C2 H18 108.1
C3 C2 H18 108.1
C1 C2 H17 108.1
C3 C2 H17 108.1
H18 C2 H17 107.3
C4 C3 C19 115.26(11)
C4 C3 C17 99.03(10)
C19 C3 C17 112.29(12)
C4 C3 C2 109.80(11)
C19 C3 C2 108.35(11)
C17 C3 C2 111.95(11)
C5 C4 C12 120.35(12)
C5 C4 C3 128.79(12)
C12 C4 C3 110.86(11)
O2 C5 C4 119.29(12)
O2 C5 C6 121.45(12)
C4 C5 C6 119.18(12)
O1 C6 C7 118.08(11)
O1 C6 C5 120.14(12)
C7 C6 C5 121.67(12)
C6 C7 C21 117.60(12)
C6 C7 C8 122.33(12)
C21 C7 C8 119.94(12)
C7 C8 C23 111.75(12)
C7 C8 C9 114.17(12)
C23 C8 C9 110.99(13)
C7 C8 H32 106.5
C23 C8 H32 106.5
C9 C8 H32 106.5
C8 C9 H31 109.5
C8 C9 H2 109.5
H31 C9 H2 109.5
C8 C9 H30 109.5
H31 C9 H30 109.5
H2 C9 H30 109.5
O1 C10 H33 109.5
O1 C10 H34 109.5
H33 C10 H34 109.5
O1 C10 H3 109.5
H33 C10 H3 109.5
H34 C10 H3 109.5
O2 C11 H4 109.5
O2 C11 H6 109.5
H4 C11 H6 109.5
O2 C11 H5 109.5
H4 C11 H5 109.5
H6 C11 H5 109.5
C21 C12 C4 119.70(12)
C21 C12 C13 128.64(12)
C4 C12 C13 111.59(11)
C12 C13 C17 98.55(10)
C12 C13 C14 117.10(11)
C17 C13 C14 113.98(11)
C12 C13 H7 108.9
C17 C13 H7 108.9
C14 C13 H7 108.9
C20 C14 C15 108.36(13)
C20 C14 C16 109.69(12)
C15 C14 C16 106.94(11)
C20 C14 C13 110.38(11)
C15 C14 C13 107.67(12)
C16 C14 C13 113.60(11)
C14 C15 H9 109.5
C14 C15 H8 109.5
H9 C15 H8 109.5
C14 C15 H10 109.5
H9 C15 H10 109.5
H8 C15 H10 109.5
C1 C16 C14 117.47(12)
C1 C16 H20 107.9
C14 C16 H20 107.9
C1 C16 H19 107.9
C14 C16 H19 107.9
H20 C16 H19 107.2
O3 C17 C18 59.78(9)
O3 C17 C13 120.05(11)
C18 C17 C13 120.11(13)
O3 C17 C3 118.13(11)
C18 C17 C3 123.03(13)
C13 C17 C3 108.62(11)
O3 C18 C17 59.00(9)
O3 C18 H12 117.9
C17 C18 H12 117.9
O3 C18 H13 117.9
C17 C18 H13 117.9
H12 C18 H13 115.0
C3 C19 H14 109.5
C3 C19 H15 109.5
H14 C19 H15 109.5
C3 C19 H16 109.5
H14 C19 H16 109.5
H15 C19 H16 109.5
C14 C20 H22 109.5
C14 C20 H21 109.5
H22 C20 H21 109.5
C14 C20 H23 109.5
H22 C20 H23 109.5
H21 C20 H23 109.5
O4 C21 C12 119.08(11)
O4 C21 C7 119.69(11)
C12 C21 C7 121.21(12)
O4 C22 H26 109.5
O4 C22 H24 109.5
H26 C22 H24 109.5
O4 C22 H25 109.5
H26 C22 H25 109.5
H24 C22 H25 109.5
C8 C23 H27 109.5
C8 C23 H28 109.5
H27 C23 H28 109.5
C8 C23 H29 109.5
H27 C23 H29 109.5
H28 C23 H29 109.5

loop_
_geom_bond_atom_site_label_1
_geom_bond_atom_site_label_2
_geom_bond_distance
O1 C6 1.3864(15)
O1 C10 1.4351(18)
O2 C5 1.3817(16)
O2 C11 1.4337(17)
O3 C17 1.4375(15)
O3 C18 1.4491(19)
O4 C21 1.3909(16)
O4 C22 1.4284(18)
C1 C2 1.523(2)
C1 C16 1.528(2)
C1 H1 0.9700
C1 H11 0.9700
C2 C3 1.5450(19)
C2 H18 0.9700
C2 H17 0.9700
C3 C4 1.5203(18)
C3 C19 1.527(2)
C3 C17 1.5389(19)
C4 C5 1.3862(18)
C4 C12 1.3923(18)
C5 C6 1.4016(18)
C6 C7 1.3968(19)
C7 C21 1.4038(18)
C7 C8 1.5219(18)
C8 C23 1.525(2)
C8 C9 1.530(2)
C8 H32 0.9800
C9 H31 0.9600
C9 H2 0.9600
C9 H30 0.9600
C10 H33 0.9600
C10 H34 0.9600
C10 H3 0.9600
C11 H4 0.9600
C11 H6 0.9600
C11 H5 0.9600
C12 C21 1.3917(18)
C12 C13 1.5211(17)
C13 C17 1.5316(19)
C13 C14 1.5642(19)
C13 H7 0.9800
C14 C20 1.528(2)
C14 C15 1.534(2)
C14 C16 1.547(2)
C15 H9 0.9600
C15 H8 0.9600
C15 H10 0.9600
C16 H20 0.9700
C16 H19 0.9700
C17 C18 1.470(2)
C18 H12 0.9700
C18 H13 0.9700
C19 H14 0.9600
C19 H15 0.9600
C19 H16 0.9600
C20 H22 0.9600
C20 H21 0.9600
C20 H23 0.9600
C22 H26 0.9600
C22 H24 0.9600
C22 H25 0.9600
C23 H27 0.9600
C23 H28 0.9600
C23 H29 0.9600

loop_
_geom_hbond_atom_site_label_D
_geom_hbond_atom_site_label_H
_geom_hbond_atom_site_label_A
_geom_hbond_distance_DH
_geom_hbond_distance_HA
_geom_hbond_distance_DA
_geom_hbond_angle_DHA
_geom_hbond_site_symmetry_A
C11 H5 O1 0.96 2.45 3.0603(19) 121.3 .
C11 H6 O2 0.96 2.64 3.2644(19) 123.1 5_556
C10 H3 O2 0.96 2.31 2.957(2) 124.5 .
C10 H34 O3 0.96 2.58 3.5321(19) 173.8 6_655
C11 H5 O1 0.96 2.45 3.0603(19) 121.3 .
C11 H6 O2 0.96 2.64 3.2644(19) 123.1 5_556
C10 H3 O2 0.96 2.31 2.957(2) 124.5 .
C10 H34 O3 0.96 2.58 3.5321(19) 173.8 6_655
C11 H5 O1 0.96 2.45 3.0603(19) 121.3 .
C11 H6 O2 0.96 2.64 3.2644(19) 123.1 5_556
C10 H3 O2 0.96 2.31 2.957(2) 124.5 .
C10 H34 O3 0.96 2.58 3.5321(19) 173.8 6_655
C11 H5 O1 0.96 2.45 3.0603(19) 121.3 .
C11 H6 O2 0.96 2.64 3.2644(19) 123.1 5_556
C10 H3 O2 0.96 2.31 2.957(2) 124.5 .
C10 H34 O3 0.96 2.58 3.5321(19) 173.8 6_655
C10 H34 O3 0.96 2.58 3.5321(19) 173.8 6_655
C10 H3 O2 0.96 2.31 2.957(2) 124.5 .
C11 H6 O2 0.96 2.64 3.2644(19) 123.1 5_556
C11 H5 O1 0.96 2.45 3.0603(19) 121.3 .
C10 H34 O3 0.96 2.58 3.5321(19) 173.8 6_655
C10 H3 O2 0.96 2.31 2.957(2) 124.5 .
C11 H6 O2 0.96 2.64 3.2644(19) 123.1 5_556
C11 H5 O1 0.96 2.45 3.0603(19) 121.3 .
C10 H34 O3 0.96 2.58 3.5321(19) 173.8 6_655
C10 H3 O2 0.96 2.31 2.957(2) 124.5 .
C11 H6 O2 0.96 2.64 3.2644(19) 123.1 5_556
C11 H5 O1 0.96 2.45 3.0603(19) 121.3 .
C10 H34 O3 0.96 2.58 3.5321(19) 173.8 6_655
C10 H3 O2 0.96 2.31 2.957(2) 124.5 .
C11 H6 O2 0.96 2.64 3.2644(19) 123.1 5_556
C11 H5 O1 0.96 2.45 3.0603(19) 121.3 .
C10 H34 O3 0.96 2.58 3.5321(19) 173.8 6_655
C10 H3 O2 0.96 2.31 2.957(2) 124.5 .
C11 H6 O2 0.96 2.64 3.2644(19) 123.1 5_556
C11 H5 O1 0.96 2.45 3.0603(19) 121.3 .

loop_
_geom_torsion_atom_site_label_1
_geom_torsion_atom_site_label_2
_geom_torsion_atom_site_label_3
_geom_torsion_atom_site_label_4
_geom_torsion
C16 C1 C2 C3 64.12(16)
C1 C2 C3 C4 51.75(16)
C1 C2 C3 C19 178.42(12)
C1 C2 C3 C17 -57.22(16)
C19 C3 C4 C5 -41.7(2)
C17 C3 C4 C5 -161.71(14)
C2 C3 C4 C5 80.94(17)
C19 C3 C4 C12 138.61(13)
C17 C3 C4 C12 18.62(14)
C2 C3 C4 C12 -98.73(13)
C11 O2 C5 C4 114.17(14)
C11 O2 C5 C6 -69.15(17)
C12 C4 C5 O2 177.23(12)
C3 C4 C5 O2 -2.4(2)
C12 C4 C5 C6 0.5(2)
C3 C4 C5 C6 -179.15(13)
C10 O1 C6 C7 121.04(15)
C10 O1 C6 C5 -62.70(18)
O2 C5 C6 O1 3.48(19)
C4 C5 C6 O1 -179.84(12)
O2 C5 C6 C7 179.61(12)
C4 C5 C6 C7 -3.7(2)
O1 C6 C7 C21 178.25(11)
C5 C6 C7 C21 2.0(2)
O1 C6 C7 C8 -5.97(19)
C5 C6 C7 C8 177.83(12)
C6 C7 C8 C23 -62.97(18)
C21 C7 C8 C23 112.71(15)
C6 C7 C8 C9 64.02(18)
C21 C7 C8 C9 -120.29(15)
C5 C4 C12 C21 4.3(2)
C3 C4 C12 C21 -176.00(12)
C5 C4 C12 C13 -178.39(12)
C3 C4 C12 C13 1.31(16)
C21 C12 C13 C17 156.34(14)
C4 C12 C13 C17 -20.67(14)
C21 C12 C13 C14 -81.07(17)
C4 C12 C13 C14 101.92(14)
C12 C13 C14 C20 40.88(16)
C17 C13 C14 C20 155.11(12)
C12 C13 C14 C15 158.97(12)
C17 C13 C14 C15 -86.80(14)
C12 C13 C14 C16 -82.81(15)
C17 C13 C14 C16 31.43(16)
C2 C1 C16 C14 -85.32(16)
C20 C14 C16 C1 -75.79(16)
C15 C14 C16 C1 166.90(13)
C13 C14 C16 C1 48.26(18)
C18 O3 C17 C13 109.49(15)
C18 O3 C17 C3 -113.82(15)
C12 C13 C17 O3 173.07(12)
C14 C13 C17 O3 48.25(17)
C12 C13 C17 C18 -116.60(13)
C14 C13 C17 C18 118.57(14)
C12 C13 C17 C3 32.74(13)
C14 C13 C17 C3 -92.08(13)
C4 C3 C17 O3 -173.43(11)
C19 C3 C17 O3 64.42(16)
C2 C3 C17 O3 -57.72(16)
C4 C3 C17 C18 116.03(14)
C19 C3 C17 C18 -6.12(18)
C2 C3 C17 C18 -128.26(14)
C4 C3 C17 C13 -32.23(13)
C19 C3 C17 C13 -154.37(11)
C2 C3 C17 C13 83.49(13)
C13 C17 C18 O3 -109.40(14)
C3 C17 C18 O3 105.79(14)
C22 O4 C21 C12 -94.71(15)
C22 O4 C21 C7 86.85(15)
C4 C12 C21 O4 175.55(12)
C13 C12 C21 O4 -1.2(2)
C4 C12 C21 C7 -6.0(2)
C13 C12 C21 C7 177.16(13)
C6 C7 C21 O4 -178.75(12)
C8 C7 C21 O4 5.37(19)
C6 C7 C21 C12 2.9(2)
C8 C7 C21 C12 -173.03(12)
